data_1010495
loop_
_publ_author_name
'Ott, H.'

_publ_section_title
;
 Das Gitter des Monohydrats des Li Cl (Li Cl + H~2~ O)
;
_journal_coden_ASTM ZKKKAJ
_journal_name_full
;
 Zeitschrift f\"ur Kristallographie, Kristallgeometrie, Kristallphysik,
 Kristallchemie
;
_journal_page_first 231
_journal_page_last 235
_journal_paper_doi 10.1524/zkri.1926.63.1.231
_journal_volume 63
_journal_year 1926
_chemical_formula_structural 'Li Cl H2 O'
_chemical_formula_sum 'Cl H2 Li O'
_chemical_name_systematic 'Lithium chloride hydrate'
_space_group_IT_number 221
_symmetry_cell_setting cubic
_symmetry_Int_Tables_number 221
_symmetry_space_group_name_Hall '-P 4 2 3'
_symmetry_space_group_name_H-M 'P m -3 m'
_cell_angle_alpha 90
_cell_angle_beta 90
_cell_angle_gamma 90
_cell_formula_units_Z 1
_cell_length_a 3.83
_cell_length_b 3.83
_cell_length_c 3.83
_cell_volume 56.2
_exptl_crystal_density_meas 1.78
_cod_original_formula_sum 'H2 Cl Li O'
_cod_database_code 1010495

loop_
_symmetry_equiv_pos_as_xyz
x,y,z
y,z,x
z,x,y
x,z,y
y,x,z
z,y,x
x,-y,-z
y,-z,-x
z,-x,-y
x,-z,-y
y,-x,-z
z,-y,-x
-x,y,-z
-y,z,-x
-z,x,-y
-x,z,-y
-y,x,-z
-z,y,-x
-x,-y,z
-y,-z,x
-z,-x,y
-x,-z,y
-y,-x,z
-z,-y,x
-x,-y,-z
-y,-z,-x
-z,-x,-y
-x,-z,-y
-y,-x,-z
-z,-y,-x
-x,y,z
-y,z,x
-z,x,y
-x,z,y
-y,x,z
-z,y,x
x,-y,z
y,-z,x
z,-x,y
x,-z,y
y,-x,z
z,-y,x
x,y,-z
y,z,-x
z,x,-y
x,z,-y
y,x,-z
z,y,-x

loop_
_atom_site_label
_atom_site_type_symbol
_atom_site_symmetry_multiplicity
_atom_site_Wyckoff_symbol
_atom_site_fract_x
_atom_site_fract_y
_atom_site_fract_z
_atom_site_occupancy
_atom_site_attached_hydrogens
_atom_site_calc_flag
Li1 Li1+ 1 ? -1. -1. -1. 1. 0 dum
Cl1 Cl1- 1 ? 0. 0. 0. 1. 0 d
O1 O2- 1 ? 0.5 0.5 0.5 1. 2 d
H1 H1+ 2 ? -1. -1. -1. 1. 0 dum

loop_
_atom_type_symbol
_atom_type_oxidation_number
Li1+ 1.000
Cl1- -1.000
O2- -2.000
H1+ 1.000

loop_
_cod_related_entry_id
_cod_related_entry_database
_cod_related_entry_code
1 AMCSD 0017411
